data_7223758
loop_
_publ_author_name
'Tominaka, Satoshi'
'Yeung, Hamish H.-M.'
'Henke, Sebastian'
'Cheetham, Anthony K.'

_publ_section_title
;
 Coordination environments and \p-conjugation in dense lithium
 coordination polymers
;
_journal_issue 3
_journal_name_full CrystEngComm
_journal_page_first 398
_journal_paper_doi 10.1039/C5CE01658D
_journal_volume 18
_journal_year 2016
_chemical_formula_moiety 'C7 H5 Li O3'
_chemical_formula_sum 'C7 H5 Li O3'
_chemical_formula_weight 144.05
_chemical_name_systematic '1,5-Dihydroxyanthraquinone dilithium hydrate'
_chemical_properties_physical 'Air-sensitive, Moisture-sensitive, Heat-sensitive'
_space_group_crystal_system monoclinic
_space_group_IT_number 14
_space_group_name_Hall '-P 2ybc'
_space_group_name_H-M_alt 'P 1 21/c 1'
_symmetry_space_group_name_Hall '-P 2ybc'
_symmetry_space_group_name_H-M 'P 1 21/c 1'
_atom_sites_solution_hydrogens geom
_atom_sites_solution_primary direct
_atom_sites_solution_secondary difmap
_audit_creation_date 2015-08-17
_audit_creation_method
;
Olex2 1.2
(compiled 2015.01.26 svn.r3150 for OlexSys, GUI svn.r4998)
;
_audit_update_record
;
2015-08-17 deposited with the CCDC.
2015-10-06 downloaded from the CCDC.
;
_cell_angle_alpha 90.00
_cell_angle_beta 94.926(3)
_cell_angle_gamma 90.00
_cell_formula_units_Z 4
_cell_length_a 8.0719(3)
_cell_length_b 5.1821(2)
_cell_length_c 14.8188(5)
_cell_measurement_reflns_used 2265
_cell_measurement_temperature 302
_cell_measurement_theta_max 70.4890
_cell_measurement_theta_min 5.4420
_cell_volume 617.57(4)
_computing_cell_refinement
;
CrysAlisPro, Agilent Technologies,
Version 1.171.36.28 (release 01-02-2013 CrysAlis171 .NET)
(compiled Feb  1 2013,16:14:44)
;
_computing_data_collection
;
CrysAlisPro, Agilent Technologies,
Version 1.171.36.28 (release 01-02-2013 CrysAlis171 .NET)
(compiled Feb  1 2013,16:14:44)
;
_computing_data_reduction
;
CrysAlisPro, Agilent Technologies,
Version 1.171.36.28 (release 01-02-2013 CrysAlis171 .NET)
(compiled Feb  1 2013,16:14:44)
;
_computing_molecular_graphics 'Olex2 (Dolomanov et al., 2009)'
_computing_publication_material 'Olex2 (Dolomanov et al., 2009)'
_computing_structure_refinement 'ShelXL (Sheldrick, 2008)'
_computing_structure_solution 'ShelXS (Sheldrick, 2008)'
_diffrn_ambient_temperature 302
_diffrn_detector_area_resol_mean 16.1183
_diffrn_measured_fraction_theta_full 0.981
_diffrn_measured_fraction_theta_max 0.981
_diffrn_measurement_details
;
  1 omega   34.00   60.00   1.0000    2.5000
omega____ theta____ kappa____ phi______ frames
    -        0.0000   37.0000  -60.0000 26

  2 omega   11.00   38.00   1.0000    2.5000
omega____ theta____ kappa____ phi______ frames
    -        0.0000  -99.0000   60.0000 27

  3 omega   38.00   73.00   1.0000    2.5000
omega____ theta____ kappa____ phi______ frames
    -        0.0000 -178.0000  -30.0000 35

  4 omega  -88.00  -29.00   1.0000    5.0000
omega____ theta____ kappa____ phi______ frames
    -      -54.7500  -77.0000  -30.0000 59

  5 omega  -92.00  -43.00   1.0000    5.0000
omega____ theta____ kappa____ phi______ frames
    -      -54.7500  125.0000    0.0000 49

  6 omega -119.00  -38.00   1.0000    5.0000
omega____ theta____ kappa____ phi______ frames
    -      -54.7500  -57.0000  -90.0000 81

  7 omega    1.00   52.00   1.0000    5.0000
omega____ theta____ kappa____ phi______ frames
    -       54.7500 -125.0000 -150.0000 51

  8 omega   75.00  106.00   1.0000    5.0000
omega____ theta____ kappa____ phi______ frames
    -       54.7500  125.0000  -90.0000 31

  9 omega   91.00  121.00   1.0000    5.0000
omega____ theta____ kappa____ phi______ frames
    -       54.7500  125.0000 -180.0000 30

 10 omega   45.00   73.00   1.0000    7.5000
omega____ theta____ kappa____ phi______ frames
    -      109.5000 -111.0000  120.0000 28

 11 omega   42.00   71.00   1.0000    7.5000
omega____ theta____ kappa____ phi______ frames
    -      109.5000  -25.0000  150.0000 29

 12 omega   86.00  128.00   1.0000    7.5000
omega____ theta____ kappa____ phi______ frames
    -      109.5000  -91.0000 -120.0000 42

 13 omega   46.00  111.00   1.0000    7.5000
omega____ theta____ kappa____ phi______ frames
    -      109.5000  -91.0000    0.0000 65

 14 omega   42.00   87.00   1.0000    7.5000
omega____ theta____ kappa____ phi______ frames
    -      109.5000 -111.0000  -30.0000 45

 15 omega   37.00   74.00   1.0000    7.5000
omega____ theta____ kappa____ phi______ frames
    -      109.5000  -91.0000 -120.0000 37

 16 omega  107.00  176.00   1.0000    7.5000
omega____ theta____ kappa____ phi______ frames
    -      109.5000   63.0000 -120.0000 69

 17 omega   51.00   77.00   1.0000    7.5000
omega____ theta____ kappa____ phi______ frames
    -      109.5000  -50.0000    0.0000 26

 18 omega   39.00   66.00   1.0000    7.5000
omega____ theta____ kappa____ phi______ frames
    -      109.5000  -25.0000 -150.0000 27

 19 omega   40.00   65.00   1.0000    7.5000
omega____ theta____ kappa____ phi______ frames
    -      109.5000  -50.0000  150.0000 25

 20 omega   38.00   67.00   1.0000    7.5000
omega____ theta____ kappa____ phi______ frames
    -      109.5000  -37.0000   90.0000 29

 21 omega   38.00   70.00   1.0000    7.5000
omega____ theta____ kappa____ phi______ frames
    -      109.5000  -37.0000  -30.0000 32

 22 omega  122.00  175.00   1.0000    7.5000
omega____ theta____ kappa____ phi______ frames
    -      109.5000   63.0000   30.0000 53

 23 omega   35.00   60.00   1.0000    7.5000
omega____ theta____ kappa____ phi______ frames
    -      109.5000  -25.0000  120.0000 25

 24 omega   37.00   70.00   1.0000    7.5000
omega____ theta____ kappa____ phi______ frames
    -      109.5000  -37.0000  -60.0000 33

 25 omega  -22.00   69.00   1.0000    2.5000
omega____ theta____ kappa____ phi______ frames
    -        0.0000   57.0000 -120.0000 91

 26 omega  -22.00   69.00   1.0000    2.5000
omega____ theta____ kappa____ phi______ frames
    -        0.0000   57.0000    0.0000 91

 27 omega -126.00  -23.00   1.0000    5.0000
omega____ theta____ kappa____ phi______ frames
    -      -54.7500  -77.0000   30.0000 103

 28 omega  -76.00   14.00   1.0000    5.0000
omega____ theta____ kappa____ phi______ frames
    -      -54.7500   57.0000  -30.0000 90

 29 omega -126.00  -23.00   1.0000    5.0000
omega____ theta____ kappa____ phi______ frames
    -      -54.7500  -77.0000 -150.0000 103

 30 omega -124.00  -33.00   1.0000    5.0000
omega____ theta____ kappa____ phi______ frames
    -      -54.7500  -57.0000   90.0000 91

 31 omega -126.00  -54.00   1.0000    5.0000
omega____ theta____ kappa____ phi______ frames
    -      -54.7500  -77.0000  150.0000 72
;
_diffrn_measurement_device_type 'Xcalibur, Eos, Gemini ultra'
_diffrn_measurement_method '\w scans'
_diffrn_orient_matrix_UB_11 -0.0060940000
_diffrn_orient_matrix_UB_12 0.2888212000
_diffrn_orient_matrix_UB_13 0.0240445000
_diffrn_orient_matrix_UB_21 -0.1811052000
_diffrn_orient_matrix_UB_22 0.0140701000
_diffrn_orient_matrix_UB_23 -0.0419092000
_diffrn_orient_matrix_UB_31 -0.0620256000
_diffrn_orient_matrix_UB_32 -0.0689786000
_diffrn_orient_matrix_UB_33 0.0925028000
_diffrn_radiation_monochromator mirror
_diffrn_radiation_type CuK\a
_diffrn_radiation_wavelength 1.54184
_diffrn_reflns_av_R_equivalents 0.0223
_diffrn_reflns_av_unetI/netI 0.0189
_diffrn_reflns_limit_h_max 8
_diffrn_reflns_limit_h_min -9
_diffrn_reflns_limit_k_max 5
_diffrn_reflns_limit_k_min -6
_diffrn_reflns_limit_l_max 18
_diffrn_reflns_limit_l_min -12
_diffrn_reflns_number 3334
_diffrn_reflns_theta_full 70.65
_diffrn_reflns_theta_max 70.65
_diffrn_reflns_theta_min 5.50
_diffrn_source 'Enhance Ultra (Cu) X-ray Source'
_exptl_absorpt_coefficient_mu 1.004
_exptl_absorpt_correction_T_max 0.986
_exptl_absorpt_correction_T_min 0.690
_exptl_absorpt_correction_type analytical
_exptl_absorpt_process_details
;
CrysAlisPro, Agilent Technologies,
Version 1.171.36.28 (release 01-02-2013 CrysAlis171 .NET)
(compiled Feb  1 2013,16:14:44)
Analytical numeric absorption correction using a multifaceted crystal
            model based on expressions derived by R.C. Clark & J.S. Reid.
(Clark, R. C. & Reid, J. S. (1995). Acta Cryst. A51, 887-897)
;
_exptl_crystal_colour 'clear dark red'
_exptl_crystal_colour_lustre clear
_exptl_crystal_colour_modifier dark
_exptl_crystal_colour_primary red
_exptl_crystal_density_diffrn 1.549
_exptl_crystal_density_method 'not measured'
_exptl_crystal_description hexagonal
_exptl_crystal_F_000 296
_exptl_crystal_size_max 0.6061
_exptl_crystal_size_mid 0.2495
_exptl_crystal_size_min 0.0144
_refine_diff_density_max 0.179
_refine_diff_density_min -0.212
_refine_diff_density_rms 0.053
_refine_ls_extinction_method none
_refine_ls_goodness_of_fit_ref 1.097
_refine_ls_hydrogen_treatment constr
_refine_ls_matrix_type full
_refine_ls_number_parameters 100
_refine_ls_number_reflns 1166
_refine_ls_number_restraints 0
_refine_ls_restrained_S_all 1.097
_refine_ls_R_factor_all 0.0368
_refine_ls_R_factor_gt 0.0340
_refine_ls_shift/su_max 0.000
_refine_ls_shift/su_mean 0.000
_refine_ls_structure_factor_coef Fsqd
_refine_ls_weighting_details 'calc w=1/[\s^2^(Fo^2^)+(0.0616P)^2^+0.1037P] where P=(Fo^2^+2Fc^2^)/3'
_refine_ls_weighting_scheme calc
_refine_ls_wR_factor_gt 0.0992
_refine_ls_wR_factor_ref 0.1017
_reflns_number_gt 1047
_reflns_number_total 1166
_reflns_threshold_expression >2sigma(I)
_cod_data_source_file c5ce01658d2.cif
_cod_data_source_block 3_Li2-15dhaq_120K
_cod_database_code 7223758
_chemical_oxdiff_formula 'O3 Li C7 H5'
_reflns_odcompleteness_completeness 98.71
_reflns_odcompleteness_iscentric 1
_reflns_odcompleteness_theta 69.95
_olex2_refinement_description
;
1. Fixed Uiso
 At 1.2 times of:
  All C(H) groups
 At 1.5 times of:
  All O(H,H) groups
2.a Riding coordinates:
 O3(H3A,H3B)
2.b Aromatic/amide H refined with riding coordinates:
 C4(H4), C5(H5), C6(H6)
;
_olex2_submission_special_instructions 'No special instructions were received'

loop_
_space_group_symop_id
_space_group_symop_operation_xyz
1 'x, y, z'
2 '-x, y+1/2, -z+1/2'
3 '-x, -y, -z'
4 'x, -y-1/2, z-1/2'

loop_
_atom_site_label
_atom_site_type_symbol
_atom_site_fract_x
_atom_site_fract_y
_atom_site_fract_z
_atom_site_U_iso_or_equiv
_atom_site_adp_type
_atom_site_occupancy
_atom_site_calc_flag
_atom_site_refinement_flags_posn
O1 O 0.33184(10) 1.05471(19) 0.49968(6) 0.0283(3) Uani 1 d .
O2 O 0.37339(11) 0.69727(18) 0.63604(6) 0.0283(3) Uani 1 d .
O3 O 0.54687(13) 1.24058(19) 0.67456(7) 0.0366(3) Uani 1 d .
H3A H 0.5710 1.2360 0.7366 0.055 Uiso 1 d R
H3B H 0.4850 1.3940 0.6607 0.055 Uiso 1 d R
C1 C 0.17904(15) 1.0271(2) 0.50392(8) 0.0205(3) Uani 1 d .
C2 C 0.11000(14) 0.8414(2) 0.56268(8) 0.0199(3) Uani 1 d .
C3 C 0.21289(15) 0.6761(2) 0.62189(8) 0.0219(3) Uani 1 d .
C4 C 0.13083(17) 0.4791(3) 0.66818(9) 0.0266(3) Uani 1 d .
H4 H 0.1944 0.3660 0.7056 0.032 Uiso 1 calc R
C5 C -0.03763(17) 0.4507(3) 0.65949(9) 0.0285(3) Uani 1 d .
H5 H -0.0865 0.3196 0.6909 0.034 Uiso 1 calc R
C6 C -0.13775(16) 0.6162(3) 0.60390(9) 0.0265(3) Uani 1 d .
H6 H -0.2527 0.5966 0.5990 0.032 Uiso 1 calc R
C7 C -0.06567(15) 0.8085(2) 0.55643(8) 0.0207(3) Uani 1 d .
Li1 Li 0.5030(3) 0.9616(5) 0.59187(15) 0.0289(5) Uani 1 d .

loop_
_atom_site_aniso_label
_atom_site_aniso_U_11
_atom_site_aniso_U_22
_atom_site_aniso_U_33
_atom_site_aniso_U_23
_atom_site_aniso_U_13
_atom_site_aniso_U_12
O1 0.0166(4) 0.0385(6) 0.0299(5) 0.0084(4) 0.0032(4) -0.0002(4)
O2 0.0211(5) 0.0307(5) 0.0319(5) 0.0067(4) -0.0042(4) 0.0000(4)
O3 0.0431(6) 0.0326(6) 0.0328(6) -0.0005(4) -0.0040(4) 0.0044(4)
C1 0.0182(6) 0.0230(6) 0.0203(6) -0.0022(5) 0.0016(5) 0.0007(5)
C2 0.0201(6) 0.0206(6) 0.0190(6) -0.0011(5) 0.0013(4) -0.0001(5)
C3 0.0227(6) 0.0221(6) 0.0205(6) -0.0024(5) -0.0005(5) 0.0011(5)
C4 0.0298(7) 0.0250(6) 0.0243(7) 0.0054(5) -0.0015(5) 0.0016(5)
C5 0.0319(7) 0.0260(7) 0.0278(7) 0.0066(5) 0.0036(5) -0.0035(5)
C6 0.0224(6) 0.0287(7) 0.0285(7) 0.0033(5) 0.0035(5) -0.0034(5)
C7 0.0206(6) 0.0224(6) 0.0192(6) -0.0007(4) 0.0020(4) 0.0001(5)
Li1 0.0215(10) 0.0379(12) 0.0272(11) 0.0033(9) 0.0013(8) -0.0018(9)

loop_
_atom_type_symbol
_atom_type_description
_atom_type_scat_dispersion_real
_atom_type_scat_dispersion_imag
_atom_type_scat_source
C C 0.0180 0.0090 'International Tables Vol C Tables 4.2.6.8 and 6.1.1.4'
H H 0.0000 0.0000 'International Tables Vol C Tables 4.2.6.8 and 6.1.1.4'
Li Li 0.0010 0.0000 'International Tables Vol C Tables 4.2.6.8 and 6.1.1.4'
O O 0.0490 0.0320 'International Tables Vol C Tables 4.2.6.8 and 6.1.1.4'

loop_
_exptl_crystal_face_index_h
_exptl_crystal_face_index_k
_exptl_crystal_face_index_l
_exptl_crystal_face_perp_dist
_exptl_oxdiff_crystal_face_indexfrac_h
_exptl_oxdiff_crystal_face_indexfrac_k
_exptl_oxdiff_crystal_face_indexfrac_l
_exptl_oxdiff_crystal_face_x
_exptl_oxdiff_crystal_face_y
_exptl_oxdiff_crystal_face_z
-2 0 9 0.1165 -1.9986 0.0006 9.0032 0.2288 -0.0153 0.9567
2 0 -9 0.1165 1.9986 -0.0006 -9.0032 -0.2288 0.0153 -0.9567
0 3 0 0.2692 0.0058 3.0000 0.0041 0.8665 0.0410 -0.2069
-1 -3 3 0.3118 -1.0053 -2.9997 2.9971 -0.7882 0.0142 0.5465
1 -3 -3 0.3148 0.9937 -3.0003 -3.0053 -0.9449 -0.0962 -0.1327
-5 0 0 0.0062 -4.9989 0.0009 0.0022 0.0308 0.9052 0.3102
5 0 0 0.0082 4.9989 -0.0009 -0.0022 -0.0308 -0.9052 -0.3102

loop_
_geom_angle_atom_site_label_1
_geom_angle_atom_site_label_2
_geom_angle_atom_site_label_3
_geom_angle
_geom_angle_site_symmetry_3
H3A O3 H3B 107.4 .
O1 C1 C2 122.81(11) .
O1 C1 C7 117.54(11) 3_576
C2 C1 C7 119.64(11) 3_576
C3 C2 C1 122.22(11) .
C7 C2 C1 118.39(11) .
C7 C2 C3 119.22(11) .
O2 C3 C2 124.32(11) .
O2 C3 C4 118.77(11) .
C4 C3 C2 116.91(11) .
C3 C4 H4 118.9 .
C5 C4 C3 122.23(12) .
C5 C4 H4 118.9 .
C4 C5 H5 119.6 .
C4 C5 C6 120.74(12) .
C6 C5 H5 119.6 .
C5 C6 H6 120.1 .
C7 C6 C5 119.80(12) .
C7 C6 H6 120.1 .
C2 C7 C1 121.82(11) 3_576
C6 C7 C1 117.10(11) 3_576
C6 C7 C2 121.05(11) .

loop_
_geom_bond_atom_site_label_1
_geom_bond_atom_site_label_2
_geom_bond_distance
_geom_bond_site_symmetry_2
O1 C1 1.2486(15) .
O2 C3 1.2992(15) .
O3 H3A 0.9235 .
O3 H3B 0.9517 .
C1 C2 1.4414(17) .
C1 C7 1.4909(17) 3_576
C2 C3 1.4382(17) .
C2 C7 1.4233(16) .
C3 C4 1.4246(18) .
C4 H4 0.9300 .
C4 C5 1.3628(19) .
C5 H5 0.9300 .
C5 C6 1.3976(19) .
C6 H6 0.9300 .
C6 C7 1.3771(18) .
C7 C1 1.4910(17) 3_576

loop_
_geom_torsion_atom_site_label_1
_geom_torsion_atom_site_label_2
_geom_torsion_atom_site_label_3
_geom_torsion_atom_site_label_4
_geom_torsion
_geom_torsion_site_symmetry_1
_geom_torsion_site_symmetry_4
O1 C1 C2 C3 0.87(19) . .
O1 C1 C2 C7 -174.31(11) . .
O2 C3 C4 C5 177.52(12) . .
C1 C2 C3 O2 8.32(19) . .
C1 C2 C3 C4 -172.38(11) . .
C1 C2 C7 C1 -4.46(19) . 3_576
C1 C2 C7 C6 173.27(11) . .
C2 C3 C4 C5 -1.82(19) . .
C3 C2 C7 C1 -179.78(11) . 3_576
C3 C2 C7 C6 -2.05(18) . .
C3 C4 C5 C6 0.1(2) . .
C4 C5 C6 C7 0.8(2) . .
C5 C6 C7 C1 178.08(11) . 3_576
C5 C6 C7 C2 0.25(19) . .
C7 C1 C2 C3 179.54(11) 3_576 .
C7 C1 C2 C7 4.37(19) 3_576 .
C7 C2 C3 O2 -176.55(11) . .
C7 C2 C3 C4 2.76(17) . .
